data_7151178
loop_
_publ_author_name
'Davies, Stephen G.'
'Russell, Angela J.'
'Sheppard, Ruth L.'
'Smith, Andrew D.'
'Thomson, James E.'

_publ_section_title
;
 Evaluating beta-amino acids as enantioselective organocatalysts of the
 Hajos-Parrish-Eder-Sauer-Wiechert reaction.
;
_journal_issue 19
_journal_name_full 'Organic &amp; biomolecular chemistry'
_journal_page_first 3190
_journal_page_last 3200
_journal_paper_doi 10.1039/b711171a
_journal_volume 5
_journal_year 2007
_chemical_absolute_configuration unk
_chemical_formula_moiety 'C10 H14 O3'
_chemical_formula_sum 'C10 H14 O3'
_chemical_formula_weight 182.22
_space_group_IT_number 33
_symmetry_cell_setting orthorhombic
_symmetry_Int_Tables_number 33
_symmetry_space_group_name_Hall 'P -2n 2a'
_symmetry_space_group_name_H-M 'P 21 c n'
_atom_sites_solution_hydrogens geom
_atom_sites_solution_primary direct
_audit_creation_date 05-03-17
_audit_creation_method CRYSTALS_ver_12.50
_cell_angle_alpha 90
_cell_angle_beta 90
_cell_angle_gamma 90
_cell_formula_units_Z 4
_cell_length_a 7.1190(2)
_cell_length_b 10.6793(3)
_cell_length_c 12.0216(4)
_cell_measurement_reflns_used 1163
_cell_measurement_temperature 190
_cell_measurement_theta_max 27
_cell_measurement_theta_min 5
_cell_volume 913.95(5)
_computing_cell_refinement 'DENZO/SCALEPACK (Otwinowski & Minor, 1997)'
_computing_data_collection 'COLLECT (Nonius BV, 1997)'
_computing_data_reduction 'DENZO/SCALEPACK (Otwinowski & Minor, 1997)'
_computing_molecular_graphics 'CAMERON (Watkin et al., 1996)'
_computing_publication_material 'CRYSTALS (Betteridge et al., 2003)'
_computing_structure_refinement 'CRYSTALS (Betteridge et al., 2003)'
_computing_structure_solution 'SIR92 (Altomare et al., 1994)'
_diffrn_ambient_temperature 190
_diffrn_measured_fraction_theta_full 0.987
_diffrn_measured_fraction_theta_max 0.985
_diffrn_measurement_device_type 'Nonius Kappa CCD'
_diffrn_measurement_method \w
_diffrn_radiation_monochromator graphite
_diffrn_radiation_type 'Mo K\a'
_diffrn_radiation_wavelength 0.71073
_diffrn_reflns_av_R_equivalents 0.009
_diffrn_reflns_limit_h_max 9
_diffrn_reflns_limit_h_min -9
_diffrn_reflns_limit_k_max 13
_diffrn_reflns_limit_k_min -13
_diffrn_reflns_limit_l_max 15
_diffrn_reflns_limit_l_min -15
_diffrn_reflns_number 2042
_diffrn_reflns_theta_full 26.115
_diffrn_reflns_theta_max 27.489
_diffrn_reflns_theta_min 5.107
_diffrn_standards_number 0
_exptl_absorpt_coefficient_mu 0.097
_exptl_absorpt_correction_T_max 0.99
_exptl_absorpt_correction_T_min 0.99
_exptl_absorpt_correction_type multi-scan
_exptl_absorpt_process_details 'DENZO/SCALEPACK (Otwinowski & Minor, 1997)'
_exptl_crystal_colour colourless
_exptl_crystal_density_diffrn 1.324
_exptl_crystal_description plate
_exptl_crystal_F_000 392
_exptl_crystal_size_max 0.20
_exptl_crystal_size_mid 0.10
_exptl_crystal_size_min 0.10
_refine_diff_density_max 0.20
_refine_diff_density_min -0.12
_refine_ls_extinction_method None
_refine_ls_goodness_of_fit_ref 1.1066
_refine_ls_hydrogen_treatment noref
_refine_ls_matrix_type full
_refine_ls_number_parameters 118
_refine_ls_number_reflns 1008
_refine_ls_number_restraints 1
_refine_ls_R_factor_all 0.0326
_refine_ls_R_factor_gt 0.0289
_refine_ls_shift/su_max 0.000247
_refine_ls_structure_factor_coef F
_refine_ls_weighting_details
;
Method, part 1, Chebychev polynomial, (Watkin, 1994, Prince, 1982)
[weight] = 1.0/[A~0~*T~0~(x)+A~1~*T~1~(x) ... +A~n-1~]*T~n-1~(x)]
where A~i~ are the Chebychev coefficients listed below and x= Fcalc/Fmax
Method = Robust Weighting (Prince, 1982)
W = [weight] * [1-(deltaF/6*sigmaF)^2^]^2^
A~i~ are:
0.662 0.261 0.356
;
_refine_ls_weighting_scheme calc
_refine_ls_wR_factor_all 0.0383
_refine_ls_wR_factor_gt 0.0346
_refine_ls_wR_factor_ref 0.0346
_reflns_limit_h_max 9
_reflns_limit_h_min 0
_reflns_limit_k_max 13
_reflns_limit_k_min 0
_reflns_limit_l_max 15
_reflns_limit_l_min 0
_reflns_number_gt 1008
_reflns_number_total 1113
_reflns_threshold_expression I>3.00u(I)
_oxford_diffrn_Wilson_B_factor 0.00
_oxford_diffrn_Wilson_scale 0.00
_oxford_refine_ls_scale 1.386(3)
_oxford_structure_analysis_title '3171201 pr71'
_cod_data_source_file b711171a.txt
_cod_data_source_block 1
_cod_database_code 7151178

loop_
_symmetry_equiv_pos_as_xyz
x,y,z
x+1/2,-y,-z
x,-y+1/2,z+1/2
x+1/2,y+1/2,-z+1/2

loop_
_atom_site_label
_atom_site_type_symbol
_atom_site_fract_x
_atom_site_fract_y
_atom_site_fract_z
_atom_site_U_iso_or_equiv
_atom_site_occupancy
_atom_site_adp_type
_atom_site_refinement_flags_posn
_atom_site_refinement_flags_adp
_atom_site_refinement_flags_occupancy
_atom_site_disorder_assembly
_atom_site_disorder_group
_atom_site_attached_hydrogens
C1 C 0.1651(2) 0.15851(14) 0.68466(14) 0.0252 1.0000 Uani . . . . . .
C2 C 0.3076(2) 0.26380(15) 0.69270(12) 0.0231 1.0000 Uani . . . . . .
C3 C 0.4820(2) 0.20683(14) 0.74367(13) 0.0216 1.0000 Uani . . . . . .
C4 C 0.4385(2) 0.19298(14) 0.87112(13) 0.0226 1.0000 Uani . . . . . .
C5 C 0.2686(3) 0.10675(14) 0.88514(13) 0.0279 1.0000 Uani . . . . . .
C6 C 0.1042(3) 0.13834(16) 0.80893(14) 0.0296 1.0000 Uani . . . . . .
O7 O 0.38138(18) 0.31319(10) 0.91319(10) 0.0273 1.0000 Uani . . . . . .
C8 C 0.6092(3) 0.14672(16) 0.93468(14) 0.0304 1.0000 Uani . . . . . .
C9 C 0.4930(2) 0.07976(16) 0.68348(13) 0.0258 1.0000 Uani . . . . . .
C10 C 0.2905(2) 0.04803(14) 0.65597(13) 0.0257 1.0000 Uani . . . . . .
O11 O 0.2359(2) -0.05094(12) 0.61773(12) 0.0387 1.0000 Uani . . . . . .
O12 O 0.28238(19) 0.37217(11) 0.66735(10) 0.0313 1.0000 Uani . . . . . .
C13 C -0.0006(3) 0.1793(2) 0.60769(17) 0.0374 1.0000 Uani . . . . . .
H31 H 0.5974 0.2596 0.7293 0.0272 1.0000 Uiso . . . . . .
H51 H 0.2245 0.1107 0.9640 0.0357 1.0000 Uiso . . . . . .
H52 H 0.3095 0.0181 0.8684 0.0357 1.0000 Uiso . . . . . .
H61 H 0.0421 0.2166 0.8363 0.0363 1.0000 Uiso . . . . . .
H62 H 0.0094 0.0678 0.8115 0.0363 1.0000 Uiso . . . . . .
H71 H 0.4817 0.3678 0.8985 0.0500 1.0000 Uiso . . . . . .
H81 H 0.5766 0.1391 1.0154 0.0394 1.0000 Uiso . . . . . .
H82 H 0.7163 0.2058 0.9254 0.0394 1.0000 Uiso . . . . . .
H83 H 0.6459 0.0620 0.9055 0.0394 1.0000 Uiso . . . . . .
H91 H 0.5496 0.0141 0.7334 0.0315 1.0000 Uiso . . . . . .
H92 H 0.5711 0.0858 0.6141 0.0315 1.0000 Uiso . . . . . .
H131 H -0.0844 0.1043 0.6097 0.0457 1.0000 Uiso . . . . . .
H132 H -0.0716 0.2548 0.6326 0.0457 1.0000 Uiso . . . . . .
H133 H 0.0469 0.1923 0.5304 0.0457 1.0000 Uiso . . . . . .

loop_
_atom_site_aniso_label
_atom_site_aniso_U_11
_atom_site_aniso_U_22
_atom_site_aniso_U_33
_atom_site_aniso_U_23
_atom_site_aniso_U_13
_atom_site_aniso_U_12
C1 0.0212(7) 0.0260(7) 0.0283(7) -0.0017(6) 0.0019(6) -0.0021(6)
C2 0.0249(7) 0.0242(7) 0.0201(6) 0.0009(5) 0.0022(7) -0.0006(7)
C3 0.0201(7) 0.0212(7) 0.0235(7) 0.0014(5) 0.0003(6) -0.0008(6)
C4 0.0262(8) 0.0189(6) 0.0229(7) 0.0010(6) 0.0002(6) -0.0010(6)
C5 0.0342(9) 0.0262(7) 0.0232(6) 0.0019(6) 0.0043(7) -0.0075(8)
C6 0.0263(8) 0.0329(8) 0.0296(8) 0.0000(7) 0.0068(7) -0.0074(7)
O7 0.0288(6) 0.0220(5) 0.0311(5) -0.0042(5) 0.0024(6) 0.0004(5)
C8 0.0339(9) 0.0293(8) 0.0280(7) 0.0015(6) -0.0045(8) 0.0066(7)
C9 0.0244(8) 0.0261(7) 0.0270(7) -0.0021(6) 0.0006(7) 0.0029(6)
C10 0.0282(8) 0.0257(7) 0.0232(7) 0.0003(6) 0.0029(7) -0.0019(7)
O11 0.0414(8) 0.0291(6) 0.0458(7) -0.0107(5) 0.0032(6) -0.0092(6)
O12 0.0388(7) 0.0235(5) 0.0317(6) 0.0043(5) -0.0010(6) 0.0050(6)
C13 0.0223(8) 0.0490(10) 0.0410(10) -0.0016(8) -0.0075(8) -0.0003(8)

loop_
_atom_type_symbol
_atom_type_scat_dispersion_real
_atom_type_scat_dispersion_imag
_atom_type_scat_Cromer_Mann_a1
_atom_type_scat_Cromer_Mann_b1
_atom_type_scat_Cromer_Mann_a2
_atom_type_scat_Cromer_Mann_b2
_atom_type_scat_Cromer_Mann_a3
_atom_type_scat_Cromer_Mann_b3
_atom_type_scat_Cromer_Mann_a4
_atom_type_scat_Cromer_Mann_b4
_atom_type_scat_Cromer_Mann_c
_atom_type_scat_source
C 0.0033 0.0016 2.3100 20.8439 1.0200 10.2075 1.5886 0.5687 0.8650 51.6512 0.2156 'International Tables Vol C 4.2.6.8 and 6.1.1.4'
H 0.0000 0.0000 0.4930 10.5109 0.3229 26.1257 0.1402 3.1424 0.0408 57.7998 0.0030 'International Tables Vol C 4.2.6.8 and 6.1.1.4'
O 0.0106 0.0060 3.0485 13.2771 2.2868 5.7011 1.5463 0.3239 0.8670 32.9089 0.2508 'International Tables Vol C 4.2.6.8 and 6.1.1.4'

loop_
_geom_angle_atom_site_label_1
_geom_angle_site_symmetry_1
_geom_angle_atom_site_label_2
_geom_angle_site_symmetry_2
_geom_angle_atom_site_label_3
_geom_angle_site_symmetry_3
_geom_angle
_geom_angle_publ_flag
C2 . C1 . C6 . 103.04(13) yes
C2 . C1 . C10 . 101.35(14) yes
C6 . C1 . C10 . 105.77(13) yes
C2 . C1 . C13 . 116.80(14) yes
C6 . C1 . C13 . 112.71(15) yes
C10 . C1 . C13 . 115.63(15) yes
C1 . C2 . C3 . 106.05(13) yes
C1 . C2 . O12 . 126.40(16) yes
C3 . C2 . O12 . 127.49(15) yes
C2 . C3 . C4 . 105.76(13) yes
C2 . C3 . C9 . 101.91(12) yes
C4 . C3 . C9 . 112.69(12) yes
C2 . C3 . H31 . 111.936 no
C4 . C3 . H31 . 112.302 no
C9 . C3 . H31 . 111.641 no
C3 . C4 . C5 . 108.66(13) yes
C3 . C4 . O7 . 108.35(12) yes
C5 . C4 . O7 . 105.95(13) yes
C3 . C4 . C8 . 111.37(14) yes
C5 . C4 . C8 . 112.43(13) yes
O7 . C4 . C8 . 109.87(13) yes
C4 . C5 . C6 . 114.07(13) yes
C4 . C5 . H51 . 109.079 no
C6 . C5 . H51 . 108.661 no
C4 . C5 . H52 . 108.318 no
C6 . C5 . H52 . 108.000 no
H51 . C5 . H52 . 108.588 no
C5 . C6 . C1 . 112.96(14) yes
C5 . C6 . H61 . 109.021 no
C1 . C6 . H61 . 108.699 no
C5 . C6 . H62 . 109.196 no
C1 . C6 . H62 . 108.411 no
H61 . C6 . H62 . 108.455 no
C4 . O7 . H71 . 105.849 no
C4 . C8 . H81 . 109.238 no
C4 . C8 . H82 . 110.524 no
H81 . C8 . H82 . 109.688 no
C4 . C8 . H83 . 108.983 no
H81 . C8 . H83 . 108.983 no
H82 . C8 . H83 . 109.399 no
C3 . C9 . C10 . 104.50(13) yes
C3 . C9 . H91 . 110.712 no
C10 . C9 . H91 . 110.761 no
C3 . C9 . H92 . 111.236 no
C10 . C9 . H92 . 111.035 no
H91 . C9 . H92 . 108.580 no
C1 . C10 . C9 . 109.61(13) yes
C1 . C10 . O11 . 124.94(17) yes
C9 . C10 . O11 . 125.44(16) yes
C1 . C13 . H131 . 109.454 no
C1 . C13 . H132 . 109.222 no
H131 . C13 . H132 . 109.779 no
C1 . C13 . H133 . 108.954 no
H131 . C13 . H133 . 109.664 no
H132 . C13 . H133 . 109.750 no

loop_
_geom_bond_atom_site_label_1
_geom_bond_site_symmetry_1
_geom_bond_atom_site_label_2
_geom_bond_site_symmetry_2
_geom_bond_distance
_geom_bond_publ_flag
C1 . C2 . 1.518(2) yes
C1 . C6 . 1.570(2) yes
C1 . C10 . 1.519(2) yes
C1 . C13 . 1.515(2) yes
C2 . C3 . 1.512(2) yes
C2 . O12 . 1.2101(19) yes
C3 . C4 . 1.570(2) yes
C3 . C9 . 1.540(2) yes
C3 . H31 . 1.012 no
C4 . C5 . 1.530(2) yes
C4 . O7 . 1.4385(18) yes
C4 . C8 . 1.518(2) yes
C5 . C6 . 1.524(3) yes
C5 . H51 . 1.000 no
C5 . H52 . 1.011 no
C6 . H61 . 1.001 no
C6 . H62 . 1.012 no
O7 . H71 . 0.938 no
C8 . H81 . 1.001 no
C8 . H82 . 0.996 no
C8 . H83 . 1.005 no
C9 . C10 . 1.517(2) yes
C9 . H91 . 1.007 no
C9 . H92 . 1.004 no
C10 . O11 . 1.216(2) yes
C13 . H131 . 0.999 no
C13 . H132 . 0.998 no
C13 . H133 . 0.999 no

loop_
_geom_hbond_atom_site_label_D
_geom_hbond_site_symmetry_D
_geom_hbond_atom_site_label_H
_geom_hbond_site_symmetry_H
_geom_hbond_atom_site_label_A
_geom_hbond_site_symmetry_A
_geom_hbond_angle_DHA
_geom_hbond_distance_DH
_geom_hbond_distance_HA
_geom_hbond_publ_flag
O7 . H71 . O11 4_556 165.53(8) 0.9385(12) 2.0170(14) yes

loop_
_cod_related_entry_id
_cod_related_entry_database
_cod_related_entry_code
1 ChemSpider 21140954
